data_4061963
_journal_name_full Organometallics
_journal_year 2003
_chemical_formula_sum 'C18 H34 B10 O2 Sn'
_chemical_formula_weight 509.24
_space_group_IT_number 14
_symmetry_cell_setting monoclinic
_symmetry_space_group_name_Hall '-P 2yn'
_symmetry_space_group_name_H-M 'P 1 21/n 1'
_cell_angle_alpha 90.00
_cell_angle_beta 105.80(3)
_cell_angle_gamma 90.00
_cell_formula_units_Z 4
_cell_length_a 10.298(2)
_cell_length_b 14.631(3)
_cell_length_c 16.924(3)
_cell_measurement_temperature 293(2)
_cell_volume 2453.6(9)
_diffrn_ambient_temperature 293(2)
_exptl_crystal_density_diffrn 1.379
_cod_depositor_comments
;
The following automatic conversions were performed:

'_symmetry_cell_setting' tag value 'MONCLINIC' was replaced with
'monoclinic' value.

Automatic conversion script
Id: cif_fix_values 1646 2011-03-28 12:23:43Z adriana 
;
_cod_original_sg_symbol_H-M 'P 21/n'
_cod_database_code 4061963

loop_
_symmetry_equiv_pos_as_xyz
'x, y, z'
'-x+1/2, y+1/2, -z+1/2'
'-x, -y, -z'
'x-1/2, -y-1/2, z-1/2'

loop_
_atom_site_label
_atom_site_type_symbol
_atom_site_fract_x
_atom_site_fract_y
_atom_site_fract_z
_atom_site_U_iso_or_equiv
_atom_site_adp_type
_atom_site_occupancy
_atom_site_symmetry_multiplicity
_atom_site_calc_flag
_atom_site_refinement_flags
_atom_site_disorder_assembly
_atom_site_disorder_group
Sn1 Sn 0.62007(3) 0.41539(2) 0.248727(17) 0.0686(2) Uani 1 1 d . . .
O2 O -0.1113(6) 0.2308(7) 0.2779(5) 0.180(3) Uani 1 1 d . . .
C1 C 0.3868(5) 0.4157(2) 0.2977(3) 0.0586(10) Uani 1 1 d . . .
C28 C 0.5109(5) 0.3394(3) 0.4294(3) 0.0693(11) Uani 1 1 d . . .
H28A H 0.5345 0.2777 0.4492 0.083 Uiso 1 1 calc R . .
H28B H 0.5911 0.3770 0.4471 0.083 Uiso 1 1 calc R . .
B3 B 0.5249(5) 0.2596(3) 0.2914(3) 0.0633(11) Uani 1 1 d . . .
H3 H 0.6059 0.2230 0.3361 0.076 Uiso 1 1 calc R . .
C21 C 0.3629(5) 0.4899(3) 0.3539(3) 0.0671(10) Uani 1 1 d . . .
H21A H 0.2891 0.5284 0.3240 0.081 Uiso 1 1 calc R . .
H21B H 0.4430 0.5277 0.3712 0.081 Uiso 1 1 calc R . .
C33 C -0.1510(4) 0.3150(3) 0.3036(2) 0.0590(9) Uani 1 1 d . . .
H33A H -0.1303 0.3638 0.2701 0.071 Uiso 1 1 calc R . .
H33B H -0.2477 0.3149 0.2965 0.071 Uiso 1 1 calc R . .
C27 C 0.4032(5) 0.3760(3) 0.4661(2) 0.0661(10) Uani 1 1 d . . .
O1 O 0.7384(4) 0.4417(3) 0.1441(2) 0.0904(11) Uani 1 1 d . . .
C2 C 0.4634(4) 0.3385(3) 0.3356(2) 0.0577(9) Uani 1 1 d . . .
C22 C 0.3294(4) 0.4515(3) 0.4293(2) 0.0633(10) Uani 1 1 d . . .
B9 B 0.3507(6) 0.2600(4) 0.1212(3) 0.0755(13) Uani 1 1 d . . .
H9 H 0.3278 0.2251 0.0614 0.091 Uiso 1 1 calc R . .
C23 C 0.2286(5) 0.4874(4) 0.4594(3) 0.0817(13) Uani 1 1 d . . .
H23A H 0.1789 0.5373 0.4336 0.098 Uiso 1 1 calc R . .
C26 C 0.3744(6) 0.3380(4) 0.5349(3) 0.0815(13) Uani 1 1 d . . .
H26A H 0.4233 0.2877 0.5606 0.098 Uiso 1 1 calc R . .
B8 B 0.4127(6) 0.1974(4) 0.2130(3) 0.0734(13) Uani 1 1 d . . .
H8 H 0.4295 0.1233 0.2100 0.088 Uiso 1 1 calc R . .
C29 C 0.8598(7) 0.4954(5) 0.1689(4) 0.107(2) Uani 1 1 d . . .
H29A H 0.9304 0.4616 0.2074 0.129 Uiso 1 1 calc R . .
H29B H 0.8433 0.5517 0.1948 0.129 Uiso 1 1 calc R . .
B10 B 0.2510(5) 0.3515(4) 0.1352(3) 0.0728(13) Uani 1 1 d . . .
H10 H 0.1661 0.3741 0.0841 0.087 Uiso 1 1 calc R . .
C25 C 0.2750(6) 0.3739(5) 0.5648(3) 0.0945(17) Uani 1 1 d . . .
H25A H 0.2564 0.3476 0.6105 0.113 Uiso 1 1 calc R . .
B12 B 0.2501(5) 0.2469(4) 0.1905(3) 0.0709(12) Uani 1 1 d . . .
H12 H 0.1596 0.2033 0.1770 0.085 Uiso 1 1 calc R . .
B4 B 0.5188(5) 0.2770(4) 0.1829(3) 0.0686(12) Uani 1 1 d . . .
H4 H 0.6046 0.2531 0.1614 0.082 Uiso 1 1 calc R . .
B11 B 0.2409(5) 0.3497(4) 0.2408(3) 0.0690(12) Uani 1 1 d . . .
H11 H 0.1516 0.3623 0.2630 0.083 Uiso 1 1 calc R . .
B7 B 0.3488(5) 0.2465(3) 0.2920(3) 0.0682(12) Uani 1 1 d . . .
H7 H 0.3122 0.2095 0.3383 0.082 Uiso 1 1 calc R . .
B6 B 0.3397(6) 0.4361(4) 0.2026(3) 0.0650(11) Uani 1 1 d . . .
H6 H 0.3558 0.5102 0.1996 0.078 Uiso 1 1 calc R . .
C32 C 0.7193(8) 0.4129(5) 0.0621(4) 0.108(2) Uani 1 1 d . . .
H32A H 0.6377 0.4399 0.0272 0.130 Uiso 1 1 calc R . .
H32B H 0.7105 0.3469 0.0586 0.130 Uiso 1 1 calc R . .
B5 B 0.4184(5) 0.3711(4) 0.1346(3) 0.0696(12) Uani 1 1 d . . .
H5 H 0.4386 0.4087 0.0828 0.083 Uiso 1 1 calc R . .
C31 C 0.8365(9) 0.4422(6) 0.0353(4) 0.113(2) Uani 1 1 d . . .
H31A H 0.8090 0.4656 -0.0203 0.135 Uiso 1 1 calc R . .
H31B H 0.8988 0.3919 0.0378 0.135 Uiso 1 1 calc R . .
C24 C 0.2013(6) 0.4495(5) 0.5277(3) 0.0893(15) Uani 1 1 d . . .
H24A H 0.1344 0.4742 0.5487 0.107 Uiso 1 1 calc R . .
C30 C 0.8985(8) 0.5149(5) 0.0941(4) 0.114(2) Uani 1 1 d . . .
H30A H 0.9960 0.5140 0.1047 0.136 Uiso 1 1 calc R . .
H30B H 0.8655 0.5745 0.0726 0.136 Uiso 1 1 calc R . .
C36 C -0.0269(10) 0.1845(6) 0.3570(6) 0.177(5) Uani 1 1 d . . .
H36A H -0.0780 0.1360 0.3737 0.212 Uiso 1 1 calc R . .
H36B H 0.0552 0.1588 0.3486 0.212 Uiso 1 1 calc R . .
C34 C -0.0847(8) 0.3306(6) 0.3853(4) 0.132(3) Uani 1 1 d . . .
H34A H -0.1495 0.3376 0.4171 0.158 Uiso 1 1 calc R . .
H34B H -0.0315 0.3861 0.3907 0.158 Uiso 1 1 calc R . .
C35 C 0.0026(12) 0.2524(7) 0.4150(5) 0.182(5) Uani 1 1 d . . .
H35A H 0.0964 0.2704 0.4252 0.219 Uiso 1 1 calc R . .
H35B H -0.0115 0.2304 0.4661 0.219 Uiso 1 1 calc R . .

loop_
_atom_site_aniso_label
_atom_site_aniso_U_11
_atom_site_aniso_U_22
_atom_site_aniso_U_33
_atom_site_aniso_U_23
_atom_site_aniso_U_13
_atom_site_aniso_U_12
Sn1 0.0670(3) 0.0697(3) 0.0679(3) -0.00866(12) 0.01655(16) -0.01076(12)
O2 0.124(5) 0.265(10) 0.140(4) -0.028(6) 0.019(4) -0.002(5)
C1 0.060(3) 0.054(2) 0.061(2) 0.0011(15) 0.0150(17) -0.0021(15)
C28 0.068(3) 0.070(3) 0.063(2) 0.0039(18) 0.0067(18) 0.0016(19)
B3 0.054(3) 0.057(3) 0.073(3) -0.004(2) 0.0079(19) 0.0028(18)
C21 0.076(3) 0.049(2) 0.078(3) 0.0011(18) 0.023(2) 0.0014(18)
C33 0.045(2) 0.073(2) 0.0542(19) 0.0003(17) 0.0065(14) 0.0020(16)
C27 0.073(3) 0.067(3) 0.055(2) -0.0024(18) 0.0103(17) -0.0109(19)
O1 0.086(3) 0.113(3) 0.075(2) -0.0049(19) 0.0267(17) -0.034(2)
C2 0.055(2) 0.052(2) 0.063(2) 0.0010(15) 0.0111(16) -0.0024(16)
C22 0.069(3) 0.057(2) 0.063(2) -0.0074(17) 0.0163(18) -0.0090(18)
B9 0.066(3) 0.078(3) 0.074(3) -0.017(2) 0.005(2) -0.001(2)
C23 0.089(4) 0.077(3) 0.077(3) -0.013(2) 0.019(2) 0.001(2)
C26 0.092(4) 0.082(3) 0.064(2) 0.003(2) 0.011(2) -0.013(2)
B8 0.074(3) 0.059(3) 0.079(3) -0.014(2) 0.006(2) -0.003(2)
C29 0.097(4) 0.118(5) 0.106(4) -0.006(4) 0.024(3) -0.042(4)
B10 0.061(3) 0.081(3) 0.068(3) 0.001(2) 0.004(2) 0.002(2)
C25 0.107(5) 0.119(5) 0.064(3) -0.006(3) 0.033(3) -0.033(4)
B12 0.061(3) 0.064(3) 0.079(3) -0.008(2) 0.004(2) -0.007(2)
B4 0.056(3) 0.074(3) 0.074(3) -0.016(2) 0.015(2) -0.003(2)
B11 0.060(3) 0.066(3) 0.079(3) -0.002(2) 0.016(2) -0.001(2)
B7 0.057(3) 0.060(3) 0.081(3) 0.001(2) 0.008(2) -0.008(2)
B6 0.063(3) 0.062(3) 0.067(3) 0.006(2) 0.014(2) 0.000(2)
C32 0.101(5) 0.141(6) 0.092(4) -0.022(3) 0.042(3) -0.032(4)
B5 0.070(3) 0.077(3) 0.058(2) -0.005(2) 0.012(2) -0.006(2)
C31 0.130(6) 0.119(5) 0.101(4) -0.004(4) 0.053(4) -0.018(4)
C24 0.084(4) 0.110(4) 0.081(3) -0.014(3) 0.034(3) -0.017(3)
C30 0.124(6) 0.113(5) 0.122(5) -0.013(4) 0.064(4) -0.033(4)
C36 0.159(8) 0.119(7) 0.193(9) -0.028(6) -0.054(7) 0.038(6)
C34 0.139(6) 0.126(6) 0.098(4) -0.021(4) -0.024(4) 0.029(4)
C35 0.261(12) 0.143(8) 0.099(5) -0.012(5) -0.025(6) 0.094(8)

loop_
_geom_bond_atom_site_label_1
_geom_bond_atom_site_label_2
_geom_bond_distance
_geom_bond_site_symmetry_2
_geom_bond_publ_flag
Sn1 B4 2.407(5) . ?
Sn1 O1 2.439(3) . ?
Sn1 B5 2.506(5) . ?
Sn1 B3 2.658(5) . ?
O2 C33 1.404(9) . ?
O2 C36 1.540(11) . ?
C1 C2 1.426(5) . ?
C1 C21 1.509(6) . ?
C1 B6 1.577(7) . ?
C1 B11 1.825(6) . ?
C28 C27 1.509(7) . ?
C28 C2 1.529(5) . ?
B3 C2 1.597(6) . ?
B3 B8 1.758(7) . ?
B3 B7 1.827(7) . ?
B3 B4 1.839(7) . ?
C21 C22 1.517(6) . ?
C33 C34 1.384(7) . ?
C27 C22 1.389(7) . ?
C27 C26 1.393(7) . ?
O1 C32 1.411(7) . ?
O1 C29 1.439(6) . ?
C2 B7 1.810(6) . ?
C22 C23 1.379(7) . ?
B9 B10 1.743(8) . ?
B9 B5 1.760(8) . ?
B9 B8 1.767(8) . ?
B9 B12 1.775(9) . ?
B9 B4 1.780(7) . ?
C23 C24 1.378(7) . ?
C26 C25 1.365(8) . ?
B8 B4 1.765(8) . ?
B8 B12 1.769(8) . ?
B8 B7 1.794(8) . ?
C29 C30 1.455(8) . ?
B10 B5 1.751(8) . ?
B10 B6 1.761(8) . ?
B10 B12 1.796(8) . ?
B10 B11 1.818(8) . ?
C25 C24 1.390(9) . ?
B12 B7 1.741(7) . ?
B12 B11 1.743(7) . ?
B4 B5 1.782(8) . ?
B11 B6 1.847(8) . ?
B11 B7 1.934(7) . ?
B6 B5 1.843(8) . ?
C32 C31 1.463(10) . ?
C31 C30 1.478(9) . ?
C36 C35 1.372(11) . ?
C34 C35 1.457(10) . ?
